data_1511932
loop_
_publ_author_name
'Cheng, Tao'
'Meng, Sixuan'
'Huang, Yong'

_publ_section_title
;
 A Highly Diastereoselective and Enantioselective Synthesis of
 Polysubstituted Pyrrolidines via an Organocatalytic Dynamic Kinetic
 Resolution Cascade.
;
_journal_issue 8
_journal_name_full 'Organic letters'
_journal_page_first 1958
_journal_page_last 1961
_journal_paper_doi 10.1021/ol4006129
_journal_volume 15
_journal_year 2013
_chemical_absolute_configuration ad
_chemical_formula_moiety 'C21 H24 N2 O6 S'
_chemical_formula_sum 'C21 H24 N2 O6 S'
_chemical_formula_weight 432.48
_chemical_name_systematic
;
 ?
;
_space_group_IT_number 19
_symmetry_cell_setting orthorhombic
_symmetry_space_group_name_Hall 'P 2ac 2ab'
_symmetry_space_group_name_H-M 'P 21 21 21'
_atom_sites_solution_hydrogens geom
_atom_sites_solution_primary direct
_atom_sites_solution_secondary difmap
_audit_creation_method SHELXL-97
_cell_angle_alpha 90.00
_cell_angle_beta 90.00
_cell_angle_gamma 90.00
_cell_formula_units_Z 4
_cell_length_a 7.72840(10)
_cell_length_b 13.4661(3)
_cell_length_c 20.7179(14)
_cell_measurement_reflns_used 13130
_cell_measurement_temperature 298(2)
_cell_measurement_theta_max 69.00
_cell_measurement_theta_min 6.60
_cell_volume 2156.14(16)
_computing_cell_refinement 'CrystalClear-SM Auto 2.0 r4'
_computing_data_collection 'CrystalClear-SM Auto 2.0 r4 (Rigaku, 2009)'
_computing_data_reduction 'CrystalClear-SM Auto 2.0 r4'
_computing_molecular_graphics 'CrystalStructure 4.0'
_computing_publication_material 'CrystalStructure 4.0 (Rigaku, 2009)'
_computing_structure_refinement 'SHELXL97 (Sheldrick, 1997)'
_computing_structure_solution 'SHELXS97 (Sheldrick, 1997)'
_diffrn_ambient_temperature 298(2)
_diffrn_measured_fraction_theta_full 0.985
_diffrn_measured_fraction_theta_max 0.985
_diffrn_measurement_device_type 'Rigaku Saturn944+ CCD'
_diffrn_measurement_method \w
_diffrn_radiation_monochromator graphite
_diffrn_radiation_source 'fine-focus sealed tube'
_diffrn_radiation_type CuK\a
_diffrn_radiation_wavelength 1.54187
_diffrn_reflns_av_R_equivalents 0.0420
_diffrn_reflns_av_sigmaI/netI 0.0408
_diffrn_reflns_limit_h_max 6
_diffrn_reflns_limit_h_min -9
_diffrn_reflns_limit_k_max 15
_diffrn_reflns_limit_k_min -15
_diffrn_reflns_limit_l_max 24
_diffrn_reflns_limit_l_min -24
_diffrn_reflns_number 3841
_diffrn_reflns_theta_full 69.00
_diffrn_reflns_theta_max 69.00
_diffrn_reflns_theta_min 6.57
_exptl_absorpt_coefficient_mu 1.678
_exptl_absorpt_correction_T_max 0.7302
_exptl_absorpt_correction_T_min 0.7302
_exptl_absorpt_correction_type multi-scan
_exptl_absorpt_process_details 'Jacobson, R. (1998) Private communication'
_exptl_crystal_colour colorless
_exptl_crystal_density_diffrn 1.332
_exptl_crystal_density_method 'not measured'
_exptl_crystal_description prism
_exptl_crystal_F_000 912
_exptl_crystal_size_max 0.20
_exptl_crystal_size_mid 0.20
_exptl_crystal_size_min 0.20
_refine_diff_density_max 0.155
_refine_diff_density_min -0.279
_refine_diff_density_rms 0.048
_refine_ls_abs_structure_details 'Flack H D (1983), Acta Cryst. A39, 876-881 1562 Friedel Pairs'
_refine_ls_abs_structure_Flack 0.017(14)
_refine_ls_extinction_method none
_refine_ls_goodness_of_fit_ref 1.049
_refine_ls_hydrogen_treatment constr
_refine_ls_matrix_type full
_refine_ls_number_parameters 271
_refine_ls_number_reflns 3835
_refine_ls_number_restraints 0
_refine_ls_restrained_S_all 1.049
_refine_ls_R_factor_all 0.0385
_refine_ls_R_factor_gt 0.0335
_refine_ls_shift/su_max 0.000
_refine_ls_shift/su_mean 0.000
_refine_ls_structure_factor_coef Fsqd
_refine_ls_weighting_details 'calc w=1/[\s^2^(Fo^2^)+(0.0567P)^2^+0.0000P] where P=(Fo^2^+2Fc^2^)/3'
_refine_ls_weighting_scheme calc
_refine_ls_wR_factor_gt 0.0835
_refine_ls_wR_factor_ref 0.0888
_reflns_number_gt 3381
_reflns_number_total 3835
_reflns_threshold_expression >2\s(I)
_cod_data_source_file ol4006129_si_002.cif
_cod_data_source_block shelxl
_cod_database_code 1511932

loop_
_symmetry_equiv_pos_as_xyz
'x, y, z'
'x+1/2, -y+1/2, -z'
'-x, y+1/2, -z+1/2'
'-x+1/2, -y, z+1/2'

loop_
_atom_site_label
_atom_site_type_symbol
_atom_site_fract_x
_atom_site_fract_y
_atom_site_fract_z
_atom_site_U_iso_or_equiv
_atom_site_adp_type
_atom_site_occupancy
_atom_site_symmetry_multiplicity
_atom_site_calc_flag
_atom_site_refinement_flags
S1 S 0.63126(5) 0.41006(3) 0.164773(19) 0.04904(13) Uani 1 1 d .
O2 O 0.61429(18) 0.49272(11) 0.12203(6) 0.0649(4) Uani 1 1 d .
O3 O 0.53493(16) 0.32162(11) 0.15272(7) 0.0651(4) Uani 1 1 d .
O5 O 1.2000(2) 0.62760(12) 0.07230(7) 0.0733(4) Uani 1 1 d .
O6 O 0.9213(2) 0.35525(14) 0.31075(7) 0.0819(5) Uani 1 1 d .
O8 O 1.1988(2) 0.61840(13) 0.18005(7) 0.0735(4) Uani 1 1 d .
O20 O 1.1360(2) 0.25678(15) 0.32527(8) 0.0922(5) Uani 1 1 d .
N7 N 0.83497(17) 0.37719(11) 0.16387(6) 0.0448(3) Uani 1 1 d .
N9 N 1.0349(2) 0.30190(14) 0.29092(8) 0.0609(4) Uani 1 1 d .
C4 C 0.5827(2) 0.45319(15) 0.24275(8) 0.0484(4) Uani 1 1 d .
C10 C 1.1438(3) 0.59210(15) 0.12828(9) 0.0567(4) Uani 1 1 d .
C11 C 0.9107(2) 0.20525(14) 0.12818(8) 0.0504(4) Uani 1 1 d .
C12 C 0.4913(3) 0.4217(2) 0.35026(10) 0.0710(6) Uani 1 1 d .
H12 H 0.4483 0.3781 0.3811 0.085 Uiso 1 1 calc R
C13 C 0.9718(2) 0.45182(14) 0.17560(8) 0.0476(4) Uani 1 1 d .
H13 H 0.9406 0.4929 0.2129 0.057 Uiso 1 1 calc R
C14 C 0.8847(2) 0.27602(14) 0.18457(7) 0.0482(4) Uani 1 1 d .
H14 H 0.7985 0.2492 0.2146 0.058 Uiso 1 1 calc R
C15 C 0.9190(3) 0.23720(17) 0.06505(9) 0.0692(6) Uani 1 1 d .
H15 H 0.9010 0.3039 0.0555 0.083 Uiso 1 1 calc R
C16 C 0.5243(3) 0.38736(17) 0.28923(10) 0.0612(5) Uani 1 1 d .
H16 H 0.5077 0.3207 0.2792 0.073 Uiso 1 1 calc R
C17 C 1.1274(3) 0.38781(17) 0.19215(10) 0.0610(5) Uani 1 1 d .
H17A H 1.1958 0.3749 0.1538 0.073 Uiso 1 1 calc R
H17B H 1.2000 0.4211 0.2236 0.073 Uiso 1 1 calc R
C18 C 1.0584(2) 0.29202(17) 0.21949(8) 0.0545(5) Uani 1 1 d .
H18 H 1.1379 0.2373 0.2098 0.065 Uiso 1 1 calc R
C19 C 0.6057(3) 0.55239(16) 0.25725(10) 0.0607(5) Uani 1 1 d .
H19 H 0.6407 0.5970 0.2256 0.073 Uiso 1 1 calc R
C21 C 0.9330(3) 0.10525(18) 0.14052(10) 0.0734(6) Uani 1 1 d .
H21 H 0.9238 0.0818 0.1826 0.088 Uiso 1 1 calc R
C22 C 1.0037(3) 0.51772(17) 0.11732(9) 0.0614(5) Uani 1 1 d .
H22A H 1.0345 0.4764 0.0807 0.074 Uiso 1 1 calc R
H22B H 0.8975 0.5524 0.1066 0.074 Uiso 1 1 calc R
C23 C 0.5204(3) 0.5203(2) 0.36722(10) 0.0722(6) Uani 1 1 d .
C24 C 0.5757(3) 0.5841(2) 0.31959(11) 0.0746(6) Uani 1 1 d .
H24 H 0.5934 0.6506 0.3297 0.090 Uiso 1 1 calc R
C25 C 0.4960(4) 0.5560(3) 0.43533(12) 0.1047(10) Uani 1 1 d .
H25A H 0.4568 0.5019 0.4618 0.126 Uiso 1 1 calc R
H25B H 0.4115 0.6083 0.4360 0.126 Uiso 1 1 calc R
H25C H 0.6040 0.5805 0.4517 0.126 Uiso 1 1 calc R
C26 C 1.3302(4) 0.7041(2) 0.07405(12) 0.0840(7) Uani 1 1 d .
H26A H 1.4388 0.6770 0.0895 0.101 Uiso 1 1 calc R
H26B H 1.2948 0.7569 0.1030 0.101 Uiso 1 1 calc R
C27 C 0.9538(4) 0.1707(2) 0.01593(10) 0.0845(8) Uani 1 1 d .
H27 H 0.9594 0.1931 -0.0265 0.101 Uiso 1 1 calc R
C28 C 0.9686(4) 0.0400(2) 0.09124(12) 0.0920(8) Uani 1 1 d .
H28 H 0.9850 -0.0269 0.1004 0.110 Uiso 1 1 calc R
C31 C 0.9801(4) 0.0727(2) 0.02899(12) 0.0835(7) Uani 1 1 d .
H31 H 1.0056 0.0285 -0.0042 0.100 Uiso 1 1 calc R
C32 C 1.3518(6) 0.7430(4) 0.00855(18) 0.1404(16) Uani 1 1 d .
H32A H 1.4384 0.7941 0.0087 0.169 Uiso 1 1 calc R
H32B H 1.2440 0.7702 -0.0062 0.169 Uiso 1 1 calc R
H32C H 1.3871 0.6903 -0.0197 0.169 Uiso 1 1 calc R

loop_
_atom_site_aniso_label
_atom_site_aniso_U_11
_atom_site_aniso_U_22
_atom_site_aniso_U_33
_atom_site_aniso_U_23
_atom_site_aniso_U_13
_atom_site_aniso_U_12
S1 0.0446(2) 0.0605(3) 0.0421(2) -0.0060(2) -0.00670(17) 0.0026(2)
O2 0.0656(8) 0.0806(10) 0.0484(6) 0.0071(7) -0.0112(6) 0.0181(8)
O3 0.0525(7) 0.0750(10) 0.0679(9) -0.0198(7) -0.0065(6) -0.0083(6)
O5 0.0842(9) 0.0781(10) 0.0574(8) 0.0060(8) 0.0031(7) -0.0255(8)
O6 0.1047(13) 0.0948(13) 0.0463(8) -0.0137(8) 0.0022(8) 0.0147(11)
O8 0.0850(10) 0.0774(10) 0.0582(8) -0.0001(7) -0.0096(7) -0.0171(8)
O20 0.0969(12) 0.1163(14) 0.0634(8) 0.0236(9) -0.0309(9) -0.0015(12)
N7 0.0468(7) 0.0479(8) 0.0396(7) -0.0005(6) -0.0009(6) 0.0027(6)
N9 0.0716(11) 0.0655(11) 0.0456(8) 0.0037(8) -0.0134(8) -0.0055(9)
C4 0.0402(8) 0.0582(11) 0.0468(9) -0.0046(9) -0.0019(7) 0.0056(7)
C10 0.0616(10) 0.0568(11) 0.0516(10) 0.0045(9) 0.0001(8) -0.0016(10)
C11 0.0594(10) 0.0530(11) 0.0388(8) -0.0023(8) 0.0031(7) 0.0038(8)
C12 0.0711(12) 0.0891(17) 0.0529(11) 0.0046(11) 0.0112(10) 0.0140(13)
C13 0.0469(9) 0.0564(11) 0.0394(8) -0.0010(8) -0.0020(7) -0.0020(8)
C14 0.0544(9) 0.0564(11) 0.0339(7) 0.0010(7) 0.0008(7) 0.0026(9)
C15 0.1066(17) 0.0571(12) 0.0439(9) 0.0020(9) 0.0152(10) -0.0021(11)
C16 0.0647(11) 0.0614(13) 0.0575(11) -0.0008(10) 0.0074(9) 0.0047(10)
C17 0.0467(9) 0.0789(14) 0.0573(11) 0.0061(10) -0.0005(8) 0.0022(11)
C18 0.0575(10) 0.0629(13) 0.0432(9) -0.0016(9) -0.0041(8) 0.0116(9)
C19 0.0649(11) 0.0577(12) 0.0594(11) -0.0061(10) 0.0048(9) 0.0062(10)
C21 0.1151(18) 0.0591(13) 0.0460(10) -0.0008(9) -0.0079(11) 0.0135(12)
C22 0.0679(11) 0.0682(13) 0.0481(9) 0.0093(9) -0.0078(9) -0.0133(11)
C23 0.0690(13) 0.0933(18) 0.0543(12) -0.0144(12) 0.0008(10) 0.0223(13)
C24 0.0803(14) 0.0695(15) 0.0741(14) -0.0229(12) 0.0061(11) 0.0078(12)
C25 0.112(2) 0.145(3) 0.0566(13) -0.0283(16) 0.0060(13) 0.026(2)
C26 0.0836(16) 0.0865(17) 0.0821(15) 0.0100(14) 0.0075(12) -0.0319(14)
C27 0.128(2) 0.0834(18) 0.0419(11) -0.0059(11) 0.0243(12) -0.0089(16)
C28 0.144(2) 0.0629(15) 0.0693(15) -0.0105(12) -0.0119(15) 0.0250(16)
C31 0.113(2) 0.0740(17) 0.0632(13) -0.0256(13) 0.0142(13) 0.0072(15)
C32 0.144(3) 0.165(4) 0.112(2) 0.034(2) 0.010(2) -0.070(3)

loop_
_atom_type_symbol
_atom_type_description
_atom_type_scat_dispersion_real
_atom_type_scat_dispersion_imag
_atom_type_scat_source
C C 0.0181 0.0091 'International Tables Vol C Tables 4.2.6.8 and 6.1.1.4'
N N 0.0311 0.0180 'International Tables Vol C Tables 4.2.6.8 and 6.1.1.4'
O O 0.0492 0.0322 'International Tables Vol C Tables 4.2.6.8 and 6.1.1.4'
S S 0.3331 0.5567 'International Tables Vol C Tables 4.2.6.8 and 6.1.1.4'
H H 0.0000 0.0000 'International Tables Vol C Tables 4.2.6.8 and 6.1.1.4'

loop_
_geom_angle_atom_site_label_1
_geom_angle_atom_site_label_2
_geom_angle_atom_site_label_3
_geom_angle
O2 S1 O3 119.61(8)
O2 S1 N7 106.99(8)
O3 S1 N7 105.93(8)
O2 S1 C4 107.03(9)
O3 S1 C4 108.99(9)
N7 S1 C4 107.79(7)
C10 O5 C26 117.67(17)
C14 N7 C13 113.12(13)
C14 N7 S1 119.74(12)
C13 N7 S1 120.16(12)
O6 N9 O20 124.35(19)
O6 N9 C18 118.55(17)
O20 N9 C18 117.07(19)
C16 C4 C19 120.67(18)
C16 C4 S1 119.83(16)
C19 C4 S1 119.49(16)
O8 C10 O5 123.71(18)
O8 C10 C22 126.01(17)
O5 C10 C22 110.27(16)
C15 C11 C21 118.30(18)
C15 C11 C14 122.64(18)
C21 C11 C14 119.02(16)
C16 C12 C23 121.7(2)
C16 C12 H12 119.2
C23 C12 H12 119.2
N7 C13 C22 112.49(13)
N7 C13 C17 102.57(15)
C22 C13 C17 112.49(16)
N7 C13 H13 109.7
C22 C13 H13 109.7
C17 C13 H13 109.7
N7 C14 C11 112.87(13)
N7 C14 C18 103.52(15)
C11 C14 C18 109.47(15)
N7 C14 H14 110.3
C11 C14 H14 110.3
C18 C14 H14 110.3
C11 C15 C27 120.4(2)
C11 C15 H15 119.8
C27 C15 H15 119.8
C12 C16 C4 119.1(2)
C12 C16 H16 120.5
C4 C16 H16 120.5
C18 C17 C13 106.88(16)
C18 C17 H17A 110.3
C13 C17 H17A 110.3
C18 C17 H17B 110.3
C13 C17 H17B 110.3
H17A C17 H17B 108.6
C17 C18 N9 109.79(17)
C17 C18 C14 104.58(16)
N9 C18 C14 111.77(15)
C17 C18 H18 110.2
N9 C18 H18 110.2
C14 C18 H18 110.2
C24 C19 C4 118.8(2)
C24 C19 H19 120.6
C4 C19 H19 120.6
C11 C21 C28 120.7(2)
C11 C21 H21 119.7
C28 C21 H21 119.7
C10 C22 C13 112.90(15)
C10 C22 H22A 109.0
C13 C22 H22A 109.0
C10 C22 H22B 109.0
C13 C22 H22B 109.0
H22A C22 H22B 107.8
C12 C23 C24 117.7(2)
C12 C23 C25 121.5(3)
C24 C23 C25 120.8(3)
C19 C24 C23 122.0(2)
C19 C24 H24 119.0
C23 C24 H24 119.0
C23 C25 H25A 109.5
C23 C25 H25B 109.5
H25A C25 H25B 109.5
C23 C25 H25C 109.5
H25A C25 H25C 109.5
H25B C25 H25C 109.5
O5 C26 C32 108.2(2)
O5 C26 H26A 110.1
C32 C26 H26A 110.1
O5 C26 H26B 110.1
C32 C26 H26B 110.1
H26A C26 H26B 108.4
C31 C27 C15 120.7(2)
C31 C27 H27 119.7
C15 C27 H27 119.7
C31 C28 C21 120.6(2)
C31 C28 H28 119.7
C21 C28 H28 119.7
C28 C31 C27 119.3(2)
C28 C31 H31 120.3
C27 C31 H31 120.3
C26 C32 H32A 109.5
C26 C32 H32B 109.5
H32A C32 H32B 109.5
C26 C32 H32C 109.5
H32A C32 H32C 109.5
H32B C32 H32C 109.5

loop_
_geom_bond_atom_site_label_1
_geom_bond_atom_site_label_2
_geom_bond_distance
S1 O2 1.4283(14)
S1 O3 1.4265(15)
S1 N7 1.6355(13)
S1 C4 1.7574(18)
O5 C10 1.328(2)
O5 C26 1.441(3)
O6 N9 1.206(2)
O8 C10 1.207(2)
O20 N9 1.219(2)
N7 C14 1.479(2)
N7 C13 1.479(2)
N9 C18 1.497(2)
C4 C16 1.385(3)
C4 C19 1.381(3)
C10 C22 1.492(3)
C11 C15 1.378(3)
C11 C21 1.381(3)
C11 C14 1.521(2)
C12 C16 1.370(3)
C12 C23 1.391(4)
C12 H12 0.9300
C13 C22 1.519(3)
C13 C17 1.519(3)
C13 H13 0.9800
C14 C18 1.540(3)
C14 H14 0.9800
C15 C27 1.382(3)
C15 H15 0.9300
C16 H16 0.9300
C17 C18 1.506(3)
C17 H17A 0.9700
C17 H17B 0.9700
C18 H18 0.9800
C19 C24 1.380(3)
C19 H19 0.9300
C21 C28 1.375(3)
C21 H21 0.9300
C22 H22A 0.9700
C22 H22B 0.9700
C23 C24 1.376(3)
C23 C25 1.503(3)
C24 H24 0.9300
C25 H25A 0.9600
C25 H25B 0.9600
C25 H25C 0.9600
C26 C32 1.464(4)
C26 H26A 0.9700
C26 H26B 0.9700
C27 C31 1.363(4)
C27 H27 0.9300
C28 C31 1.365(4)
C28 H28 0.9300
C31 H31 0.9300
C32 H32A 0.9600
C32 H32B 0.9600
C32 H32C 0.9600

loop_
_geom_torsion_atom_site_label_1
_geom_torsion_atom_site_label_2
_geom_torsion_atom_site_label_3
_geom_torsion_atom_site_label_4
_geom_torsion
O2 S1 N7 C14 -159.23(11)
O3 S1 N7 C14 -30.59(13)
C4 S1 N7 C14 85.96(13)
O2 S1 N7 C13 52.03(14)
O3 S1 N7 C13 -179.33(12)
C4 S1 N7 C13 -62.78(14)
O2 S1 C4 C16 155.46(15)
O3 S1 C4 C16 24.78(16)
N7 S1 C4 C16 -89.75(15)
O2 S1 C4 C19 -25.46(17)
O3 S1 C4 C19 -156.15(15)
N7 S1 C4 C19 89.32(16)
C26 O5 C10 O8 -2.1(3)
C26 O5 C10 C22 177.1(2)
C14 N7 C13 C22 132.72(16)
S1 N7 C13 C22 -76.61(18)
C14 N7 C13 C17 11.62(17)
S1 N7 C13 C17 162.29(12)
C13 N7 C14 C11 -111.10(16)
S1 N7 C14 C11 98.10(16)
C13 N7 C14 C18 7.16(17)
S1 N7 C14 C18 -143.64(12)
C15 C11 C14 N7 11.5(3)
C21 C11 C14 N7 -170.83(19)
C15 C11 C14 C18 -103.2(2)
C21 C11 C14 C18 74.4(2)
C21 C11 C15 C27 -1.9(4)
C14 C11 C15 C27 175.8(2)
C23 C12 C16 C4 -2.2(3)
C19 C4 C16 C12 -0.7(3)
S1 C4 C16 C12 178.33(15)
N7 C13 C17 C18 -26.41(18)
C22 C13 C17 C18 -147.51(16)
C13 C17 C18 N9 -88.62(19)
C13 C17 C18 C14 31.45(19)
O6 N9 C18 C17 69.7(2)
O20 N9 C18 C17 -108.5(2)
O6 N9 C18 C14 -45.8(3)
O20 N9 C18 C14 135.94(19)
N7 C14 C18 C17 -23.23(17)
C11 C14 C18 C17 97.37(18)
N7 C14 C18 N9 95.50(18)
C11 C14 C18 N9 -143.90(16)
C16 C4 C19 C24 2.5(3)
S1 C4 C19 C24 -176.61(16)
C15 C11 C21 C28 2.3(4)
C14 C11 C21 C28 -175.5(2)
O8 C10 C22 C13 -18.5(3)
O5 C10 C22 C13 162.32(18)
N7 C13 C22 C10 -178.95(16)
C17 C13 C22 C10 -63.7(2)
C16 C12 C23 C24 3.3(3)
C16 C12 C23 C25 -175.6(2)
C4 C19 C24 C23 -1.3(3)
C12 C23 C24 C19 -1.4(3)
C25 C23 C24 C19 177.4(2)
C10 O5 C26 C32 -170.9(3)
C11 C15 C27 C31 0.2(4)
C11 C21 C28 C31 -1.0(4)
C21 C28 C31 C27 -0.8(5)
C15 C27 C31 C28 1.2(5)
